data_9000598
loop_
_publ_author_name
'Gatehouse, B. M.'
'Grey, I. E.'
'Campbell, I. H.'
'Kelly, P. R.'

_publ_section_title
;
 The crystal structure of loveringite - a new member of the crichtonite group
;
_journal_name_full 'American Mineralogist'
_journal_page_first 28
_journal_page_last 36
_journal_volume 63
_journal_year 1978
_chemical_formula_sum 'Al0.384 Ca0.72 Cr2.238 Fe3.43 La0.33 Mg0.92 O38 Ti12.474 U0.05 V0.21 Zr0.58'
_chemical_name_mineral Loveringite
_space_group_IT_number 148
_symmetry_space_group_name_Hall '-P 3*'
_symmetry_space_group_name_H-M 'R -3 :R'
_cell_angle_alpha 69.07
_cell_angle_beta 69.07
_cell_angle_gamma 69.07
_cell_length_a 9.117
_cell_length_b 9.117
_cell_length_c 9.117
_cell_formula_units_Z 1
_cell_volume 637.788
_database_code_amcsd 0000609
_exptl_crystal_density_diffrn 4.416
_cod_original_sg_symbol_H-M 'R -3'
_cod_original_formula_sum 'Ca.72 La.33 U.05 Zr.58 Mg.92 Fe3.43 Cr2.238 V.21 Ti12.474 Al.384 O38'
_cod_database_code 9000598

loop_
_space_group_symop_operation_xyz
x,y,z
-z,-x,-y
y,z,x
-x,-y,-z
z,x,y
-y,-z,-x

loop_
_atom_site_label
_atom_site_fract_x
_atom_site_fract_y
_atom_site_fract_z
_atom_site_occupancy
_atom_site_U_iso_or_equiv
Ca0 0.00000 0.00000 0.00000 0.72000 0.02672
La0 0.00000 0.00000 0.00000 0.23000 0.02672
U0 0.00000 0.00000 0.00000 0.05000 0.02672
Zr1 0.50000 0.50000 0.50000 0.58000 0.00975
La1 0.50000 0.50000 0.50000 0.10000 0.00975
Mg1 0.50000 0.50000 0.50000 0.32000 0.00975
Mg2 0.31090 0.31090 0.31090 0.30000 0.00874
Fe2 0.31090 0.31090 0.31090 0.62000 0.00874
Cr3 0.34754 0.12318 0.02156 0.37300 0.00912
V3 0.34754 0.12318 0.02156 0.03500 0.00912
Fe3 0.34754 0.12318 0.02156 0.36500 0.00912
Ti3 0.34754 0.12318 0.02156 0.14300 0.00912
Ti4 0.30841 0.72081 0.14588 0.96800 0.00798
Al4 0.30841 0.72081 0.14588 0.03200 0.00798
Ti5 0.47612 0.08155 0.63977 0.96800 0.00950
Al5 0.47612 0.08155 0.63977 0.03200 0.00950
O1 0.30580 0.62690 0.38010 1.00000 0.01165
O2 0.15230 0.23780 0.93930 1.00000 0.01444
O3 0.92110 0.45710 0.30020 1.00000 0.00595
O4 0.14270 0.51490 0.99080 1.00000 0.01469
O5 0.39010 0.48960 0.13450 1.00000 0.01406
O6 0.71040 0.24100 0.06990 1.00000 0.00697
O7 0.21200 0.21200 0.21200 1.00000 0.00697

loop_
_cod_related_entry_id
_cod_related_entry_database
_cod_related_entry_code
1 AMCSD 0000609
